data_2204996
loop_
_publ_author_name
'Schollmeyer, Dieter'
'Hoffmann, Ralf'
'Mattay, Jochen'

_publ_section_title
(--)-(3a'<i>S</i>,4'<i>S</i>,9b'<i>S</i>,1<i>R</i>,2<i>S</i>,5<i>R</i>)-4'-Ethyl-3a',4',5',7',8',9b'-hexahydro-2-isopropyl-5-methyl-2'-phenylspiro[cyclohexane-1,7'-dioxino[3,2-<i>e</i>]isoindole]-1',3',9'-trione
_journal_issue 2
_journal_name_full 'Acta Crystallographica Section E'
_journal_page_first o290
_journal_page_last o291
_journal_paper_doi 10.1107/S1600536805000140
_journal_volume 61
_journal_year 2005
_chemical_formula_iupac 'C27 H33 N O5'
_chemical_formula_moiety 'C27 H33 N O5'
_chemical_formula_sum 'C27 H33 N O5'
_chemical_formula_weight 451.54
_chemical_melting_point 164
_chemical_name_systematic
;
(-)-(3a'S,4'S,9b'S,1R,2S,5R)-4'-Ethyl-3a',4',5',7',8',9b'-hexahydro-2-
isopropyl-5-methyl-2'-phenylspiro[cyclohexane-1,7'-dioxino[3,2-e]isoindole]-
1',3',9'-trione
;
_space_group_IT_number 4
_symmetry_cell_setting monoclinic
_symmetry_space_group_name_Hall 'P 2yb'
_symmetry_space_group_name_H-M 'P 1 21 1'
_atom_sites_solution_hydrogens geom
_atom_sites_solution_primary direct
_atom_sites_solution_secondary difmap
_audit_creation_method SHELXL-97
_cell_angle_alpha 90.00
_cell_angle_beta 90.007(5)
_cell_angle_gamma 90.00
_cell_formula_units_Z 8
_cell_length_a 14.3100(10)
_cell_length_b 13.1112(5)
_cell_length_c 26.642(2)
_cell_measurement_reflns_used 25
_cell_measurement_temperature 293(2)
_cell_measurement_theta_max 45
_cell_measurement_theta_min 36
_cell_volume 4998.6(5)
_computing_cell_refinement 'CAD-4 Software'
_computing_data_collection 'CAD-4 Software (Enraf--Nonius, 1989)'
_computing_data_reduction 'CORINC (Dr\"ager & Gattow, 1971)'
_computing_molecular_graphics 'ORTEPII (Johnson, 1976)'
_computing_publication_material SHELXL97
_computing_structure_refinement 'SHELXL97 (Sheldrick, 1997)'
_computing_structure_solution 'SIR92 (Altomare <i>et al.</i>, 1994)'
_diffrn_ambient_temperature 293(2)
_diffrn_measured_fraction_theta_full 0.998
_diffrn_measured_fraction_theta_max 0.998
_diffrn_measurement_device '\k-geometry diffractometer'
_diffrn_measurement_device_type 'Enraf--Nonius CAD-4'
_diffrn_measurement_method \q/2\w
_diffrn_radiation_monochromator graphite
_diffrn_radiation_type CuK\a
_diffrn_radiation_wavelength 1.54178
_diffrn_reflns_av_R_equivalents 0.0222
_diffrn_reflns_av_sigmaI/netI 0.0289
_diffrn_reflns_limit_h_max 16
_diffrn_reflns_limit_h_min -17
_diffrn_reflns_limit_k_max 16
_diffrn_reflns_limit_k_min -16
_diffrn_reflns_limit_l_max 33
_diffrn_reflns_limit_l_min -33
_diffrn_reflns_number 22636
_diffrn_reflns_theta_full 75.06
_diffrn_reflns_theta_max 75.06
_diffrn_reflns_theta_min 1.66
_diffrn_standards_decay_% 2
_diffrn_standards_interval_time 60
_diffrn_standards_number 3
_exptl_absorpt_coefficient_mu 0.663
_exptl_absorpt_correction_type none
_exptl_absorpt_process_details '(CORINC; Dr\"ager, 1971)'
_exptl_crystal_colour colourless
_exptl_crystal_density_diffrn 1.200
_exptl_crystal_density_meas 1.237
_exptl_crystal_density_method floatation
_exptl_crystal_description block
_exptl_crystal_F_000 1936
_exptl_crystal_size_max 0.80
_exptl_crystal_size_mid 0.39
_exptl_crystal_size_min 0.27
_refine_diff_density_max 0.441
_refine_diff_density_min -0.194
_refine_ls_abs_structure_details 'Flack (1983), 9618 Friedel pairs'
_refine_ls_abs_structure_Flack 0.02(14)
_refine_ls_extinction_method none
_refine_ls_goodness_of_fit_ref 1.033
_refine_ls_hydrogen_treatment constr
_refine_ls_matrix_type full
_refine_ls_number_parameters 1190
_refine_ls_number_reflns 20376
_refine_ls_number_restraints 76
_refine_ls_restrained_S_all 1.059
_refine_ls_R_factor_all 0.0712
_refine_ls_R_factor_gt 0.0506
_refine_ls_shift/su_max 0.001
_refine_ls_shift/su_mean 0.000
_refine_ls_structure_factor_coef Fsqd
_refine_ls_weighting_details 'calc w = 1/[\s^2^(Fo^2^)+(0.0926P)^2^+0.2501P] where P = (Fo^2^+2Fc^2^)/3'
_refine_ls_weighting_scheme calc
_refine_ls_wR_factor_obs 0.1370
_refine_ls_wR_factor_ref 0.1541
_reflns_number_gt 16110
_reflns_number_total 20376
_reflns_threshold_expression I>2\s(I)
_cod_data_source_file bt6574.cif
_cod_data_source_block 3
_cod_original_sg_symbol_H-M 'P 21'
_cod_database_code 2204996
_cod_database_fobs_code 2204996

loop_
_symmetry_equiv_pos_as_xyz
'x, y, z'
'-x, y+1/2, -z'

loop_
_atom_site_label
_atom_site_fract_x
_atom_site_fract_y
_atom_site_fract_z
_atom_site_U_iso_or_equiv
_atom_site_adp_type
_atom_site_calc_flag
_atom_site_refinement_flags
_atom_site_occupancy
_atom_site_type_symbol
C1A 1.0159(6) 0.4509(5) 0.2214(3) 0.0947(19) Uani d . 1 C
H1A 1.0492 0.5100 0.2286 0.114 Uiso calc R 1 H
C2A 0.9234(6) 0.4424(7) 0.2369(4) 0.125(3) Uani d . 1 C
H2A 0.8963 0.4938 0.2560 0.150 Uiso calc R 1 H
C3A 0.8734(6) 0.3596(6) 0.2241(3) 0.105(3) Uani d . 1 C
H3A 0.8107 0.3550 0.2329 0.126 Uiso calc R 1 H
C4A 0.9171(4) 0.2789(5) 0.19704(19) 0.0657(13) Uani d . 1 C
C5A 1.0074(4) 0.2883(5) 0.18342(19) 0.0690(14) Uani d . 1 C
H5A 1.0360 0.2363 0.1653 0.083 Uiso calc R 1 H
C6A 1.0580(5) 0.3747(6) 0.1961(3) 0.0858(18) Uani d . 1 C
H6A 1.1207 0.3801 0.1873 0.103 Uiso calc R 1 H
N7A 0.8639(3) 0.1891(3) 0.18526(14) 0.0572(9) Uani d . 1 N
C8A 0.7820(4) 0.1919(4) 0.15731(16) 0.0564(11) Uani d . 1 C
C9A 0.7443(3) 0.0812(4) 0.15456(16) 0.0529(10) Uani d . 1 C
H9A 0.6836 0.0772 0.1715 0.063 Uiso calc R 1 H
C10A 0.8191(3) 0.0147(4) 0.18453(17) 0.0585(11) Uani d . 1 C
H10A 0.7873 -0.0173 0.2130 0.070 Uiso calc R 1 H
C11A 0.8854(4) 0.0945(4) 0.20476(15) 0.0618(12) Uani d . 1 C
O12A 0.7469(3) 0.2625(3) 0.13930(17) 0.0823(12) Uani d . 1 O
O13A 0.9473(3) 0.0802(4) 0.23506(17) 0.0912(13) Uani d . 1 O
C14A 0.7341(3) 0.0477(4) 0.10071(16) 0.0541(11) Uani d . 1 C
C15A 0.7979(3) -0.0009(4) 0.07627(17) 0.0585(11) Uani d . 1 C
C16A 0.8875(4) -0.0293(6) 0.1000(2) 0.091(2) Uani d . 1 C
H16A 0.9285 0.0295 0.1017 0.109 Uiso calc R 1 H
H16B 0.9183 -0.0821 0.0806 0.109 Uiso calc R 1 H
C17A 0.8648(4) -0.0688(5) 0.1535(2) 0.0798(16) Uani d . 1 C
H17A 0.8194 -0.1243 0.1501 0.096 Uiso calc R 1 H
C18A 0.9504(6) -0.1119(7) 0.1804(2) 0.114(3) Uani d . 1 C
H18A 1.0022 -0.0648 0.1764 0.137 Uiso calc R 1 H
H18B 0.9370 -0.1169 0.2160 0.137 Uiso calc R 1 H
C19A 0.9794(9) -0.2148(9) 0.1614(4) 0.226(8) Uani d . 1 C
H19A 1.0330 -0.2380 0.1798 0.339 Uiso calc R 1 H
H19B 0.9947 -0.2101 0.1264 0.339 Uiso calc R 1 H
H19C 0.9289 -0.2622 0.1659 0.339 Uiso calc R 1 H
C20A 0.6468(4) 0.0788(4) 0.07452(17) 0.0636(12) Uani d . 1 C
O21A 0.6487(3) 0.0580(3) 0.02387(12) 0.0797(11) Uani d . 1 O
C22A 0.7012(4) -0.0240(4) 0.00552(18) 0.0644(13) Uani d . 1 C
O23A 0.7935(2) -0.0258(3) 0.02694(11) 0.0639(9) Uani d . 1 O
O24A 0.5825(3) 0.1192(3) 0.09258(13) 0.0803(11) Uani d . 1 O
C25A 0.7148(4) -0.0118(5) -0.05111(17) 0.0793(16) Uani d . 1 C
H25A 0.7525 -0.0704 -0.0616 0.095 Uiso calc R 1 H
C26A 0.6185(6) -0.0277(9) -0.0753(2) 0.145(4) Uani d . 1 C
H26A 0.5777 0.0276 -0.0651 0.174 Uiso calc R 1 H
H26B 0.6252 -0.0242 -0.1115 0.174 Uiso calc R 1 H
C27A 0.5753(5) -0.1225(12) -0.0624(3) 0.188(7) Uani d . 1 C
H27A 0.6128 -0.1776 -0.0759 0.226 Uiso calc R 1 H
H27B 0.5145 -0.1257 -0.0785 0.226 Uiso calc R 1 H
C28A 0.5626(6) -0.1399(9) -0.0057(3) 0.187(5) Uani d DU 1 C
H28A 0.5208 -0.0862 0.0066 0.224 Uiso calc R 1 H
C29A 0.6543(5) -0.1246(5) 0.0191(2) 0.0900(18) Uani d . 1 C
H29A 0.6955 -0.1802 0.0097 0.108 Uiso calc R 1 H
H29B 0.6457 -0.1273 0.0551 0.108 Uiso calc R 1 H
C30A 0.7677(8) 0.0777(7) -0.0661(3) 0.142(3) Uani d U 1 C
H30A 0.8136 0.0969 -0.0404 0.170 Uiso calc R 1 H
C31A 0.8138(10) 0.0654(10) -0.1177(3) 0.178(4) Uani d U 1 C
H31A 0.8572 0.0096 -0.1167 0.267 Uiso calc R 1 H
H31B 0.8464 0.1270 -0.1262 0.267 Uiso calc R 1 H
H31C 0.7667 0.0519 -0.1425 0.267 Uiso calc R 1 H
C32A 0.6959(9) 0.1680(8) -0.0766(4) 0.186(4) Uani d U 1 C
H32A 0.7297 0.2287 -0.0853 0.280 Uiso calc R 1 H
H32B 0.6592 0.1803 -0.0471 0.280 Uiso calc R 1 H
H32C 0.6554 0.1494 -0.1039 0.280 Uiso calc R 1 H
C33A 0.5187(8) -0.2444(9) 0.0101(4) 0.208(5) Uani d DU 1 C
H33A 0.4583 -0.2516 -0.0052 0.311 Uiso calc R 1 H
H33B 0.5123 -0.2467 0.0460 0.311 Uiso calc R 1 H
H33C 0.5585 -0.2990 -0.0008 0.311 Uiso calc R 1 H
C1B 0.7709(5) -0.2080(6) 0.2817(3) 0.098(2) Uani d . 1 C
H1B 0.8068 -0.2646 0.2732 0.118 Uiso calc R 1 H
C2B 0.8094(4) -0.1322(5) 0.3063(2) 0.0665(13) Uani d . 1 C
H2B 0.8719 -0.1368 0.3157 0.080 Uiso calc R 1 H
C3B 0.7596(3) -0.0460(4) 0.31831(16) 0.0556(11) Uani d . 1 C
H3B 0.7872 0.0073 0.3360 0.067 Uiso calc R 1 H
C4B 0.6657(3) -0.0408(4) 0.30314(17) 0.0531(10) Uani d . 1 C
C5B 0.6244(4) -0.1157(5) 0.2798(3) 0.0849(18) Uani d . 1 C
H5B 0.5617 -0.1118 0.2707 0.102 Uiso calc R 1 H
C6B 0.6794(6) -0.2049(5) 0.2688(3) 0.103(2) Uani d . 1 C
H6B 0.6521 -0.2603 0.2527 0.123 Uiso calc R 1 H
N7B 0.6129(3) 0.0481(3) 0.31522(14) 0.0547(9) Uani d . 1 N
C8B 0.5299(3) 0.0499(4) 0.34237(19) 0.0575(11) Uani d . 1 C
C9B 0.4937(3) 0.1557(4) 0.34563(16) 0.0555(11) Uani d . 1 C
H9B 0.4328 0.1576 0.3288 0.067 Uiso calc R 1 H
C10B 0.5597(3) 0.2191(4) 0.31578(17) 0.0552(11) Uani d . 1 C
H10B 0.5258 0.2449 0.2865 0.066 Uiso calc R 1 H
C11B 0.6348(4) 0.1436(4) 0.29675(18) 0.0597(11) Uani d . 1 C
O12B 0.4973(3) -0.0289(3) 0.36026(17) 0.0802(11) Uani d . 1 O
O13B 0.6994(3) 0.1616(3) 0.26958(16) 0.0855(12) Uani d . 1 O
C14B 0.4785(3) 0.1834(4) 0.40066(16) 0.0559(11) Uani d . 1 C
C15B 0.5473(3) 0.2402(4) 0.42441(16) 0.0544(11) Uani d . 1 C
C16B 0.6290(3) 0.2841(4) 0.39801(15) 0.0570(10) Uani d . 1 C
H16C 0.6795 0.2348 0.3976 0.068 Uiso calc R 1 H
H16D 0.6505 0.3442 0.4159 0.068 Uiso calc R 1 H
C17B 0.6034(3) 0.3134(4) 0.34366(15) 0.0555(10) Uani d . 1 C
H17B 0.5532 0.3640 0.3463 0.067 Uiso calc R 1 H
C18B 0.6821(4) 0.3653(4) 0.31609(19) 0.0730(13) Uani d . 1 C
H18C 0.6702 0.3617 0.2803 0.088 Uiso calc R 1 H
H18D 0.7398 0.3290 0.3228 0.088 Uiso calc R 1 H
C19B 0.6943(7) 0.4778(6) 0.3313(3) 0.129(3) Uani d . 1 C
H19D 0.7436 0.5078 0.3118 0.193 Uiso calc R 1 H
H19E 0.7097 0.4817 0.3663 0.193 Uiso calc R 1 H
H19F 0.6370 0.5140 0.3252 0.193 Uiso calc R 1 H
C20B 0.4046(3) 0.1427(4) 0.42909(16) 0.0545(10) Uani d . 1 C
O21B 0.4095(2) 0.1540(3) 0.47988(10) 0.0558(6) Uani d . 1 O
C22B 0.4536(3) 0.2463(4) 0.49858(18) 0.0587(11) Uani d . 1 C
O23B 0.5416(3) 0.2662(3) 0.47307(11) 0.0671(10) Uani d . 1 O
O24B 0.3388(2) 0.0931(3) 0.41276(13) 0.0731(9) Uani d . 1 O
C25B 0.4764(3) 0.2297(5) 0.55395(17) 0.0657(12) Uani d . 1 C
H25B 0.5084 0.2913 0.5657 0.079 Uiso calc R 1 H
C26B 0.3837(3) 0.2214(4) 0.58391(15) 0.0707(11) Uani d . 1 C
H26C 0.3499 0.1611 0.5732 0.085 Uiso calc R 1 H
H26D 0.3976 0.2140 0.6194 0.085 Uiso calc R 1 H
C27B 0.3219(4) 0.3161(5) 0.57606(18) 0.0846(15) Uani d . 1 C
H27C 0.3542 0.3761 0.5885 0.101 Uiso calc R 1 H
H27D 0.2643 0.3086 0.5949 0.101 Uiso calc R 1 H
C28B 0.2988(3) 0.3304(4) 0.51902(16) 0.0708(10) Uani d U 1 C
H28B 0.2630 0.2714 0.5072 0.085 Uiso calc R 1 H
C29B 0.3898(3) 0.3353(4) 0.49102(17) 0.0652(10) Uani d . 1 C
H29C 0.3763 0.3413 0.4555 0.078 Uiso calc R 1 H
H29D 0.4225 0.3967 0.5011 0.078 Uiso calc R 1 H
C30B 0.5418(3) 0.1392(4) 0.56474(19) 0.0774(12) Uani d U 1 C
H30B 0.5811 0.1285 0.5351 0.093 Uiso calc R 1 H
C31B 0.6071(5) 0.1753(7) 0.6094(3) 0.147(3) Uani d U 1 C
H31D 0.6393 0.2366 0.5998 0.221 Uiso calc R 1 H
H31E 0.6519 0.1229 0.6167 0.221 Uiso calc R 1 H
H31F 0.5698 0.1883 0.6386 0.221 Uiso calc R 1 H
C32B 0.5069(6) 0.0467(6) 0.5792(4) 0.151(3) Uani d U 1 C
H32D 0.4731 0.0167 0.5518 0.226 Uiso calc R 1 H
H32E 0.4656 0.0558 0.6072 0.226 Uiso calc R 1 H
H32F 0.5574 0.0026 0.5887 0.226 Uiso calc R 1 H
C33B 0.2401(3) 0.4267(4) 0.5123(2) 0.0905(14) Uani d U 1 C
H33D 0.2273 0.4368 0.4772 0.136 Uiso calc R 1 H
H33E 0.2738 0.4844 0.5251 0.136 Uiso calc R 1 H
H33F 0.1823 0.4195 0.5302 0.136 Uiso calc R 1 H
C1C 1.2594(6) -0.2278(7) 0.2862(3) 0.110(3) Uani d . 1 C
H1C 1.2928 -0.2872 0.2798 0.132 Uiso calc R 1 H
C2C 1.3019(5) -0.1478(5) 0.3088(3) 0.0822(17) Uani d . 1 C
H2C 1.3645 -0.1531 0.3178 0.099 Uiso calc R 1 H
C3C 1.2537(4) -0.0573(5) 0.31884(17) 0.0635(12) Uani d . 1 C
H3C 1.2831 -0.0023 0.3341 0.076 Uiso calc R 1 H
C4C 1.1594(4) -0.0526(4) 0.30505(16) 0.0564(11) Uani d . 1 C
C5C 1.1172(5) -0.1302(6) 0.2826(2) 0.0875(19) Uani d . 1 C
H5C 1.0548 -0.1256 0.2731 0.105 Uiso calc R 1 H
C6C 1.1699(7) -0.2215(6) 0.2733(3) 0.108(3) Uani d . 1 C
H6C 1.1410 -0.2769 0.2580 0.129 Uiso calc R 1 H
N7C 1.1093(3) 0.0379(3) 0.31607(14) 0.0572(9) Uani d . 1 N
C8C 1.1335(4) 0.1310(4) 0.29458(18) 0.0650(13) Uani d . 1 C
C9C 1.0702(4) 0.2134(4) 0.31770(16) 0.0580(11) Uani d . 1 C
H9C 1.0397 0.2509 0.2904 0.070 Uiso calc R 1 H
C10C 0.9982(3) 0.1553(4) 0.34545(15) 0.0530(10) Uani d . 1 C
H10C 0.9395 0.1600 0.3266 0.064 Uiso calc R 1 H
C11C 1.0289(3) 0.0458(4) 0.34506(17) 0.0544(10) Uani d . 1 C
O12C 1.1933(3) 0.1399(4) 0.26402(15) 0.0863(12) Uani d . 1 O
O13C 0.9944(3) -0.0285(3) 0.36544(14) 0.0686(9) Uani d . 1 O
C14C 0.9783(3) 0.1869(4) 0.39977(15) 0.0523(10) Uani d . 1 C
C15C 1.0516(3) 0.2258(4) 0.42633(16) 0.0543(11) Uani d . 1 C
C16C 1.1442(3) 0.2482(4) 0.40211(16) 0.0606(11) Uani d . 1 C
H16E 1.1813 0.1864 0.4002 0.073 Uiso calc R 1 H
H16F 1.1783 0.2978 0.4220 0.073 Uiso calc R 1 H
C17C 1.1273(3) 0.2899(4) 0.34977(17) 0.0594(11) Uani d . 1 C
H17C 1.0881 0.3506 0.3538 0.071 Uiso calc R 1 H
C18C 1.2183(4) 0.3257(6) 0.3252(2) 0.0916(17) Uani d . 1 C
H18E 1.2628 0.2700 0.3262 0.110 Uiso calc R 1 H
H18F 1.2058 0.3407 0.2902 0.110 Uiso calc R 1 H
C19C 1.2614(5) 0.4150(6) 0.3480(2) 0.118(2) Uani d . 1 C
H19G 1.3193 0.4297 0.3312 0.177 Uiso calc R 1 H
H19H 1.2734 0.4017 0.3828 0.177 Uiso calc R 1 H
H19I 1.2201 0.4723 0.3449 0.177 Uiso calc R 1 H
C20C 0.8914(3) 0.1691(3) 0.42348(15) 0.0481(9) Uani d . 1 C
O21C 0.8876(2) 0.1908(2) 0.47425(10) 0.0522(6) Uani d . 1 O
C22C 0.9478(3) 0.2730(4) 0.49204(15) 0.0497(9) Uani d . 1 C
O23C 1.0426(2) 0.2563(3) 0.47460(11) 0.0624(9) Uani d . 1 O
O24C 0.8213(2) 0.1305(3) 0.40480(12) 0.0648(8) Uani d . 1 O
C25C 0.9495(3) 0.2647(3) 0.54976(14) 0.0494(9) Uani d . 1 C
H25C 0.9920 0.3187 0.5611 0.059 Uiso calc R 1 H
C26C 0.8572(3) 0.2908(3) 0.57153(15) 0.0569(9) Uani d . 1 C
H26E 0.8624 0.2919 0.6078 0.068 Uiso calc R 1 H
H26F 0.8127 0.2381 0.5626 0.068 Uiso calc R 1 H
C27C 0.8206(3) 0.3929(3) 0.55379(13) 0.0596(9) Uani d . 1 C
H27E 0.8603 0.4467 0.5668 0.071 Uiso calc R 1 H
H27F 0.7582 0.4032 0.5671 0.071 Uiso calc R 1 H
C28C 0.8175(3) 0.4000(3) 0.49661(12) 0.0547(8) Uani d U 1 C
H28C 0.7722 0.3501 0.4841 0.066 Uiso calc R 1 H
C29C 0.9139(3) 0.3743(3) 0.47437(14) 0.0533(9) Uani d . 1 C
H29E 0.9099 0.3740 0.4380 0.064 Uiso calc R 1 H
H29F 0.9584 0.4266 0.4841 0.064 Uiso calc R 1 H
C30C 0.9932(3) 0.1615(3) 0.57011(14) 0.0602(9) Uani d U 1 C
H30C 1.0373 0.1367 0.5447 0.072 Uiso calc R 1 H
C31C 0.9219(4) 0.0789(4) 0.5786(2) 0.1012(16) Uani d U 1 C
H31G 0.8886 0.0663 0.5479 0.152 Uiso calc R 1 H
H31H 0.8788 0.1001 0.6041 0.152 Uiso calc R 1 H
H31I 0.9529 0.0176 0.5891 0.152 Uiso calc R 1 H
C32C 1.0493(5) 0.1842(5) 0.6179(2) 0.110(2) Uani d U 1 C
H32G 1.0965 0.2342 0.6107 0.165 Uiso calc R 1 H
H32H 1.0785 0.1227 0.6296 0.165 Uiso calc R 1 H
H32I 1.0081 0.2099 0.6434 0.165 Uiso calc R 1 H
C33C 0.7869(3) 0.5051(4) 0.48000(16) 0.0771(11) Uani d U 1 C
H33G 0.7267 0.5202 0.4941 0.116 Uiso calc R 1 H
H33H 0.7829 0.5071 0.4440 0.116 Uiso calc R 1 H
H33I 0.8315 0.5547 0.4913 0.116 Uiso calc R 1 H
C1D 0.5104(6) 0.4543(5) 0.21347(19) 0.0860(18) Uani d . 1 C
H1D 0.5439 0.5136 0.2202 0.103 Uiso calc R 1 H
C2D 0.5558(5) 0.3703(5) 0.1897(2) 0.0777(16) Uani d . 1 C
H2D 0.6188 0.3737 0.1813 0.093 Uiso calc R 1 H
C3D 0.5053(4) 0.2855(5) 0.1798(2) 0.0688(13) Uani d . 1 C
H3D 0.5336 0.2303 0.1640 0.083 Uiso calc R 1 H
C4D 0.4128(4) 0.2802(4) 0.19289(17) 0.0612(12) Uani d . 1 C
C5D 0.3675(5) 0.3641(4) 0.2163(2) 0.0738(15) Uani d . 1 C
H5D 0.3044 0.3609 0.2245 0.089 Uiso calc R 1 H
C6D 0.4180(6) 0.4485(6) 0.2264(3) 0.0904(18) Uani d . 1 C
H6D 0.3896 0.5035 0.2423 0.109 Uiso calc R 1 H
N7D 0.3608(3) 0.1881(3) 0.18284(14) 0.0570(9) Uani d . 1 N
C8D 0.2758(4) 0.1898(4) 0.15532(16) 0.0559(11) Uani d . 1 C
C9D 0.2407(3) 0.0800(4) 0.15282(16) 0.0532(10) Uani d . 1 C
H9D 0.1800 0.0750 0.1697 0.064 Uiso calc R 1 H
C10D 0.3170(4) 0.0167(4) 0.18380(17) 0.0583(11) Uani d . 1 C
H10D 0.2859 -0.0145 0.2127 0.070 Uiso calc R 1 H
C11D 0.3815(4) 0.0942(4) 0.20238(16) 0.0630(13) Uani d . 1 C
O12D 0.2404(3) 0.2601(3) 0.13690(17) 0.0769(11) Uani d . 1 O
O13D 0.4465(4) 0.0821(4) 0.23220(19) 0.0963(15) Uani d . 1 O
C14D 0.2309(3) 0.0455(4) 0.09892(16) 0.0542(11) Uani d . 1 C
C15D 0.2963(4) -0.0019(4) 0.07476(18) 0.0616(12) Uani d . 1 C
C16D 0.3843(4) -0.0316(6) 0.0991(2) 0.0886(19) Uani d . 1 C
H16G 0.4268 0.0261 0.1003 0.106 Uiso calc R 1 H
H16H 0.4141 -0.0861 0.0804 0.106 Uiso calc R 1 H
C17D 0.3604(4) -0.0678(5) 0.1529(2) 0.0753(14) Uani d . 1 C
H17D 0.3138 -0.1221 0.1498 0.090 Uiso calc R 1 H
C18D 0.4473(5) -0.1141(6) 0.1811(3) 0.116(3) Uani d . 1 C
H18G 0.5003 -0.0689 0.1766 0.139 Uiso calc R 1 H
H18H 0.4335 -0.1171 0.2167 0.139 Uiso calc R 1 H
C19D 0.4734(8) -0.2166(9) 0.1637(4) 0.207(7) Uani d . 1 C
H19J 0.5254 -0.2411 0.1830 0.311 Uiso calc R 1 H
H19K 0.4905 -0.2138 0.1289 0.311 Uiso calc R 1 H
H19L 0.4213 -0.2620 0.1679 0.311 Uiso calc R 1 H
C20D 0.1432(4) 0.0772(4) 0.07216(18) 0.0637(12) Uani d . 1 C
O21D 0.1454(3) 0.0565(3) 0.02225(13) 0.0786(11) Uani d . 1 O
C22D 0.1968(4) -0.0249(5) 0.00329(19) 0.0680(14) Uani d . 1 C
O23D 0.2902(2) -0.0264(3) 0.02532(12) 0.0639(9) Uani d . 1 O
O24D 0.0790(3) 0.1183(3) 0.09026(14) 0.0781(11) Uani d . 1 O
C25D 0.2108(5) -0.0135(6) -0.05264(18) 0.0863(18) Uani d . 1 C
H25D 0.2488 -0.0722 -0.0628 0.104 Uiso calc R 1 H
C26D 0.1106(7) -0.0325(8) -0.0762(2) 0.142(4) Uani d . 1 C
H26G 0.0694 0.0223 -0.0657 0.171 Uiso calc R 1 H
H26H 0.1156 -0.0295 -0.1125 0.171 Uiso calc R 1 H
C27D 0.0690(6) -0.1276(12) -0.0625(4) 0.208(8) Uani d . 1 C
H27G 0.1073 -0.1824 -0.0758 0.250 Uiso calc R 1 H
H27H 0.0081 -0.1323 -0.0783 0.250 Uiso calc R 1 H
C28D 0.0577(7) -0.1430(9) -0.0072(4) 0.194(5) Uani d DU 1 C
H28D 0.0162 -0.0882 0.0042 0.233 Uiso calc R 1 H
C29D 0.1494(5) -0.1236(5) 0.0174(2) 0.102(2) Uani d . 1 C
H29G 0.1911 -0.1795 0.0092 0.123 Uiso calc R 1 H
H29H 0.1402 -0.1242 0.0535 0.123 Uiso calc R 1 H
C30D 0.2634(8) 0.0762(7) -0.0681(3) 0.139(3) Uani d DU 1 C
H30D 0.3098 0.0973 -0.0432 0.167 Uiso calc R 1 H
C31D 0.3034(10) 0.0653(10) -0.1188(3) 0.188(4) Uani d U 1 C
H31J 0.3310 0.1288 -0.1289 0.281 Uiso calc R 1 H
H31K 0.2548 0.0470 -0.1420 0.281 Uiso calc R 1 H
H31L 0.3503 0.0130 -0.1184 0.281 Uiso calc R 1 H
C32D 0.1890(9) 0.1647(8) -0.0807(4) 0.187(4) Uani d DU 1 C
H32J 0.2211 0.2231 -0.0938 0.281 Uiso calc R 1 H
H32K 0.1563 0.1834 -0.0506 0.281 Uiso calc R 1 H
H32L 0.1451 0.1402 -0.1051 0.281 Uiso calc R 1 H
C33D 0.0117(9) -0.2430(9) 0.0101(4) 0.224(5) Uani d DU 1 C
H33J 0.0058 -0.2428 0.0460 0.336 Uiso calc R 1 H
H33K 0.0497 -0.2997 0.0000 0.336 Uiso calc R 1 H
H33L -0.0491 -0.2490 -0.0048 0.336 Uiso calc R 1 H

loop_
_atom_site_aniso_label
_atom_site_aniso_U_11
_atom_site_aniso_U_22
_atom_site_aniso_U_33
_atom_site_aniso_U_12
_atom_site_aniso_U_13
_atom_site_aniso_U_23
C1A 0.098(5) 0.083(4) 0.103(4) -0.026(3) 0.002(4) -0.018(3)
C2A 0.098(5) 0.122(5) 0.155(7) -0.038(4) 0.026(5) -0.064(5)
C3A 0.092(5) 0.114(5) 0.109(5) -0.026(4) 0.037(4) -0.059(4)
C4A 0.059(3) 0.088(3) 0.050(2) -0.005(2) 0.002(2) -0.011(2)
C5A 0.055(3) 0.096(4) 0.056(2) -0.020(3) -0.012(2) 0.003(3)
C6A 0.068(3) 0.105(4) 0.084(4) -0.013(3) -0.011(3) 0.017(3)
N7A 0.051(2) 0.081(3) 0.0397(17) -0.0134(19) -0.0034(16) -0.0059(17)
C8A 0.053(2) 0.078(3) 0.0383(18) -0.008(2) 0.0010(19) -0.0032(19)
C9A 0.044(2) 0.074(3) 0.041(2) -0.001(2) -0.0039(17) 0.000(2)
C10A 0.049(2) 0.087(3) 0.039(2) 0.002(2) -0.0093(18) 0.003(2)
C11A 0.064(3) 0.090(3) 0.0309(18) -0.013(3) -0.0085(19) -0.002(2)
O12A 0.073(3) 0.085(3) 0.090(3) 0.011(2) -0.017(2) 0.001(2)
O13A 0.095(3) 0.106(3) 0.072(2) -0.005(2) -0.048(2) 0.005(2)
C14A 0.044(2) 0.078(3) 0.041(2) 0.005(2) -0.0063(16) -0.0135(19)
C15A 0.046(2) 0.084(3) 0.046(2) 0.001(2) -0.0105(18) -0.012(2)
C16A 0.057(3) 0.158(6) 0.058(3) 0.032(3) -0.013(2) -0.029(3)
C17A 0.082(3) 0.094(3) 0.064(3) 0.010(3) -0.026(2) -0.014(2)
C18A 0.111(5) 0.160(6) 0.071(3) 0.056(5) -0.034(3) -0.024(4)
C19A 0.239(12) 0.244(12) 0.197(10) 0.164(11) -0.131(10) -0.120(9)
C20A 0.052(2) 0.100(3) 0.0388(19) 0.004(2) -0.0055(17) -0.005(2)
O21A 0.0678(19) 0.125(3) 0.0467(16) 0.0320(19) -0.0079(15) -0.0196(18)
C22A 0.058(2) 0.092(3) 0.044(2) 0.010(2) -0.0044(18) -0.024(2)
O23A 0.0455(17) 0.101(2) 0.0453(16) 0.0094(17) 0.0017(14) -0.0163(17)
O24A 0.0530(17) 0.134(3) 0.0534(16) 0.0266(18) -0.0035(13) -0.0269(18)
C25A 0.069(3) 0.123(4) 0.047(2) 0.020(3) -0.001(2) -0.019(3)
C26A 0.111(6) 0.277(13) 0.047(3) 0.043(7) -0.019(3) -0.041(5)
C27A 0.066(4) 0.41(2) 0.089(5) -0.003(7) -0.008(3) -0.119(9)
C28A 0.129(6) 0.303(11) 0.129(6) -0.095(7) 0.034(4) -0.129(7)
C29A 0.096(4) 0.119(4) 0.055(3) -0.008(3) 0.009(2) -0.027(3)
C30A 0.216(8) 0.137(5) 0.072(3) 0.051(5) 0.030(5) 0.002(4)
C31A 0.238(9) 0.192(7) 0.104(5) 0.023(7) 0.059(6) -0.019(5)
C32A 0.259(10) 0.150(6) 0.150(6) 0.068(7) 0.038(7) 0.013(5)
C33A 0.175(7) 0.304(12) 0.144(6) -0.126(7) 0.043(6) -0.107(7)
C1B 0.069(3) 0.089(4) 0.137(6) 0.028(3) 0.013(4) 0.000(4)
C2B 0.050(3) 0.081(3) 0.068(3) 0.012(2) -0.003(2) 0.009(2)
C3B 0.056(2) 0.068(3) 0.0425(19) -0.009(2) -0.0074(18) 0.0096(18)
C4B 0.048(2) 0.066(3) 0.046(2) 0.006(2) -0.0022(17) 0.0038(18)
C5B 0.054(3) 0.100(4) 0.101(4) 0.011(3) -0.014(3) -0.025(3)
C6B 0.100(5) 0.075(3) 0.134(6) -0.001(3) -0.027(4) -0.042(4)
N7B 0.051(2) 0.069(2) 0.0443(17) -0.0050(18) 0.0001(16) 0.0005(16)
C8B 0.043(2) 0.074(3) 0.056(2) -0.010(2) 0.0018(19) -0.006(2)
C9B 0.042(2) 0.085(3) 0.0394(19) 0.006(2) -0.0096(17) -0.009(2)
C10B 0.059(2) 0.064(2) 0.043(2) 0.014(2) -0.0067(19) -0.0095(19)
C11B 0.055(3) 0.069(3) 0.054(2) -0.004(2) 0.004(2) -0.003(2)
O12B 0.068(2) 0.079(2) 0.094(3) 0.003(2) 0.024(2) 0.005(2)
O13B 0.097(3) 0.082(2) 0.078(2) 0.006(2) 0.046(2) 0.0005(19)
C14B 0.040(2) 0.081(3) 0.047(2) 0.005(2) -0.0105(16) -0.012(2)
C15B 0.046(2) 0.077(3) 0.040(2) -0.007(2) -0.0108(17) -0.0093(19)
C16B 0.044(2) 0.078(2) 0.049(2) -0.0110(19) -0.0021(16) -0.0042(18)
C17B 0.055(2) 0.069(2) 0.0421(18) -0.0026(19) 0.0004(16) -0.0061(16)
C18B 0.073(3) 0.087(3) 0.059(2) -0.011(2) 0.007(2) 0.008(2)
C19B 0.182(7) 0.104(4) 0.101(4) -0.047(5) 0.039(5) -0.021(3)
C20B 0.0401(18) 0.077(3) 0.0463(19) -0.0014(18) -0.0038(15) -0.0229(18)
O21B 0.0465(13) 0.0762(17) 0.0448(12) -0.0086(12) 0.0056(10) -0.0142(12)
C22B 0.047(2) 0.082(3) 0.047(2) -0.009(2) 0.0022(18) -0.014(2)
O23B 0.063(2) 0.097(2) 0.0413(15) -0.0210(19) 0.0030(15) -0.0159(16)
O24B 0.0521(17) 0.102(2) 0.0651(18) -0.0208(16) 0.0087(14) -0.0243(17)
C25B 0.059(2) 0.090(3) 0.048(2) -0.008(2) -0.0038(18) -0.008(2)
C26B 0.062(2) 0.109(3) 0.0412(17) -0.002(2) 0.0081(16) -0.0051(19)
C27B 0.076(3) 0.116(4) 0.061(2) 0.002(3) 0.019(2) -0.033(3)
C28B 0.056(2) 0.087(3) 0.070(2) 0.0128(19) -0.0020(18) -0.028(2)
C29B 0.061(2) 0.077(3) 0.057(2) 0.001(2) 0.0023(18) -0.0060(19)
C30B 0.070(2) 0.096(3) 0.066(2) 0.006(2) -0.0061(19) 0.014(2)
C31B 0.112(4) 0.166(6) 0.163(6) -0.012(5) -0.056(4) 0.016(5)
C32B 0.118(5) 0.116(5) 0.219(7) 0.025(4) 0.001(5) 0.017(5)
C33B 0.078(3) 0.099(3) 0.094(3) 0.026(2) 0.009(2) -0.022(3)
C1C 0.097(5) 0.118(5) 0.116(5) 0.057(4) -0.006(4) -0.017(4)
C2C 0.064(3) 0.098(4) 0.085(4) 0.028(3) 0.006(3) -0.002(3)
C3C 0.056(3) 0.087(3) 0.047(2) -0.005(2) -0.005(2) 0.005(2)
C4C 0.059(3) 0.074(3) 0.0365(18) 0.016(2) -0.0043(18) 0.0018(19)
C5C 0.069(4) 0.118(5) 0.075(3) 0.022(3) -0.014(3) -0.019(3)
C6C 0.130(6) 0.092(4) 0.100(4) 0.019(4) -0.035(4) -0.042(4)
N7C 0.058(2) 0.076(2) 0.0378(17) 0.0078(19) 0.0000(16) -0.0018(16)
C8C 0.065(3) 0.085(3) 0.045(2) 0.004(3) 0.006(2) -0.006(2)
C9C 0.070(3) 0.069(3) 0.0355(18) 0.010(2) -0.0047(19) -0.0037(18)
C10C 0.043(2) 0.079(3) 0.0363(18) 0.005(2) -0.0098(16) -0.012(2)
C11C 0.042(2) 0.079(3) 0.042(2) -0.001(2) -0.0033(18) -0.004(2)
O12C 0.099(3) 0.100(3) 0.0607(19) 0.013(2) 0.039(2) -0.0052(18)
O13C 0.063(2) 0.079(2) 0.0639(19) 0.0050(19) 0.0095(17) 0.0065(17)
C14C 0.041(2) 0.080(3) 0.0361(18) 0.0033(19) -0.0072(15) -0.0047(18)
C15C 0.044(2) 0.081(3) 0.0383(19) 0.000(2) -0.0074(16) -0.0076(18)
C16C 0.0349(17) 0.096(3) 0.051(2) 0.0017(19) 0.0006(16) -0.014(2)
C17C 0.0401(19) 0.076(3) 0.062(2) -0.0027(18) 0.0058(17) -0.008(2)
C18C 0.070(3) 0.134(5) 0.071(3) -0.030(3) 0.020(2) -0.006(3)
C19C 0.104(4) 0.156(6) 0.094(4) -0.049(4) 0.026(3) -0.026(4)
C20C 0.0447(19) 0.059(2) 0.0407(17) -0.0003(16) -0.0048(14) -0.0160(15)
O21C 0.0453(13) 0.0703(16) 0.0411(12) -0.0078(12) 0.0010(10) -0.0103(12)
C22C 0.0405(19) 0.069(2) 0.0392(18) -0.0046(17) -0.0001(15) -0.0100(16)
O23C 0.0478(17) 0.099(3) 0.0399(15) -0.0067(17) 0.0005(14) -0.0189(16)
O24C 0.0488(15) 0.089(2) 0.0565(15) -0.0035(15) -0.0076(12) -0.0177(14)
C25C 0.055(2) 0.054(2) 0.0391(17) 0.0013(16) -0.0035(15) -0.0077(14)
C26C 0.055(2) 0.070(2) 0.0452(18) 0.0092(17) 0.0038(16) -0.0074(16)
C27C 0.070(2) 0.063(2) 0.0455(17) 0.0125(18) 0.0033(16) -0.0110(15)
C28C 0.0459(16) 0.083(2) 0.0354(14) 0.0102(17) -0.0019(12) 0.0007(15)
C29C 0.052(2) 0.069(2) 0.0385(16) -0.0062(17) 0.0029(15) 0.0021(15)
C30C 0.074(2) 0.067(2) 0.0401(17) 0.0145(19) 0.0019(15) -0.0032(16)
C31C 0.120(4) 0.069(3) 0.115(4) 0.000(3) 0.001(3) 0.012(3)
C32C 0.134(4) 0.108(4) 0.087(3) 0.019(4) -0.054(3) 0.017(3)
C33C 0.085(3) 0.090(3) 0.056(2) 0.018(2) 0.006(2) 0.007(2)
C1D 0.110(5) 0.091(4) 0.057(3) -0.031(4) -0.003(3) 0.004(3)
C2D 0.065(3) 0.106(4) 0.062(3) -0.018(3) -0.009(2) 0.017(3)
C3D 0.057(3) 0.092(3) 0.058(2) -0.011(3) -0.013(2) 0.003(3)
C4D 0.063(3) 0.082(3) 0.0395(19) -0.006(2) -0.007(2) -0.005(2)
C5D 0.084(4) 0.073(3) 0.065(3) -0.015(3) 0.025(3) -0.012(2)
C6D 0.097(4) 0.088(4) 0.086(4) -0.019(3) 0.007(3) -0.017(3)
N7D 0.052(2) 0.079(2) 0.0407(17) -0.0107(19) -0.0061(16) -0.0082(17)
C8D 0.054(2) 0.077(3) 0.0361(18) -0.006(2) 0.0003(18) -0.0071(19)
C9D 0.045(2) 0.072(3) 0.043(2) 0.002(2) -0.0051(17) -0.0047(19)
C10D 0.054(2) 0.082(3) 0.040(2) 0.004(2) 0.0002(19) 0.007(2)
C11D 0.069(3) 0.087(3) 0.0338(18) -0.007(3) -0.0117(19) 0.003(2)
O12D 0.064(2) 0.077(2) 0.090(3) 0.0093(19) -0.017(2) 0.001(2)
O13D 0.099(3) 0.095(3) 0.095(3) -0.007(2) -0.056(3) 0.013(2)
C14D 0.047(2) 0.076(3) 0.039(2) 0.008(2) -0.0076(17) -0.0118(19)
C15D 0.049(2) 0.087(3) 0.049(2) 0.003(2) -0.0098(19) -0.007(2)
C16D 0.054(3) 0.151(5) 0.060(3) 0.027(3) -0.006(2) -0.031(3)
C17D 0.069(3) 0.091(3) 0.066(3) 0.016(3) -0.015(2) -0.010(2)
C18D 0.114(5) 0.150(6) 0.083(4) 0.064(5) -0.033(3) -0.032(4)
C19D 0.235(11) 0.223(10) 0.164(8) 0.165(10) -0.114(8) -0.075(7)
C20D 0.053(2) 0.089(3) 0.050(2) 0.006(2) -0.0062(18) -0.008(2)
O21D 0.0678(19) 0.112(3) 0.0563(18) 0.0285(18) -0.0182(15) -0.0298(18)
C22D 0.058(3) 0.093(3) 0.053(2) 0.012(2) -0.008(2) -0.029(2)
O23D 0.0453(17) 0.096(2) 0.0503(17) 0.0108(17) 0.0014(14) -0.0164(17)
O24D 0.0514(16) 0.120(3) 0.0631(18) 0.0218(17) -0.0014(14) -0.0276(19)
C25D 0.090(3) 0.121(4) 0.047(2) 0.037(3) -0.011(2) -0.028(3)
C26D 0.132(7) 0.234(11) 0.060(3) 0.055(7) -0.032(4) -0.059(6)
C27D 0.093(5) 0.39(2) 0.145(8) -0.033(8) -0.001(5) -0.164(12)
C28D 0.152(7) 0.267(11) 0.163(7) -0.102(7) 0.050(5) -0.146(8)
C29D 0.110(5) 0.113(4) 0.084(4) -0.028(4) 0.031(3) -0.037(3)
C30D 0.216(8) 0.127(5) 0.076(4) 0.044(5) 0.030(5) -0.003(4)
C31D 0.247(10) 0.192(8) 0.124(6) -0.001(8) 0.053(7) -0.019(6)
C32D 0.241(9) 0.166(7) 0.155(6) 0.032(7) 0.008(7) 0.015(6)
C33D 0.195(8) 0.280(11) 0.198(8) -0.123(8) 0.071(7) -0.137(8)

loop_
_atom_type_symbol
_atom_type_description
_atom_type_scat_dispersion_real
_atom_type_scat_dispersion_imag
_atom_type_scat_source
C C 0.0181 0.0091 'International Tables Vol C Tables 4.2.6.8 and 6.1.1.4'
H H 0.0000 0.0000 'International Tables Vol C Tables 4.2.6.8 and 6.1.1.4'
N N 0.0311 0.0180 'International Tables Vol C Tables 4.2.6.8 and 6.1.1.4'
O O 0.0492 0.0322 'International Tables Vol C Tables 4.2.6.8 and 6.1.1.4'

loop_
_geom_angle_atom_site_label_1
_geom_angle_atom_site_label_2
_geom_angle_atom_site_label_3
_geom_angle
C6A C1A C2A 121.0(7)
C6A C1A H1A 119.5
C2A C1A H1A 119.5
C3A C2A C1A 119.7(8)
C3A C2A H2A 120.1
C1A C2A H2A 120.1
C2A C3A C4A 119.6(7)
C2A C3A H3A 120.2
C4A C3A H3A 120.2
C5A C4A C3A 119.3(6)
C5A C4A N7A 121.6(5)
C3A C4A N7A 119.1(5)
C4A C5A C6A 120.6(6)
C4A C5A H5A 119.7
C6A C5A H5A 119.7
C1A C6A C5A 119.6(6)
C1A C6A H6A 120.2
C5A C6A H6A 120.2
C11A N7A C8A 114.4(4)
C11A N7A C4A 122.4(4)
C8A N7A C4A 122.9(4)
O12A C8A N7A 127.5(5)
O12A C8A C9A 125.4(4)
N7A C8A C9A 107.1(4)
C14A C9A C8A 110.6(4)
C14A C9A C10A 112.5(4)
C8A C9A C10A 104.7(4)
C14A C9A H9A 109.6
C8A C9A H9A 109.6
C10A C9A H9A 109.6
C11A C10A C17A 115.0(4)
C11A C10A C9A 102.8(4)
C17A C10A C9A 114.3(4)
C11A C10A H10A 108.2
C17A C10A H10A 108.2
C9A C10A H10A 108.2
O13A C11A N7A 123.5(5)
O13A C11A C10A 126.1(5)
N7A C11A C10A 110.4(4)
C15A C14A C20A 119.6(4)
C15A C14A C9A 123.7(4)
C20A C14A C9A 116.6(4)
C14A C15A O23A 125.0(4)
C14A C15A C16A 121.6(4)
O23A C15A C16A 113.3(4)
C15A C16A C17A 107.2(5)
C15A C16A H16A 110.3
C17A C16A H16A 110.3
C15A C16A H16B 110.3
C17A C16A H16B 110.3
H16A C16A H16B 108.5
C10A C17A C18A 110.9(4)
C10A C17A C16A 110.4(5)
C18A C17A C16A 112.8(5)
C10A C17A H17A 107.5
C18A C17A H17A 107.5
C16A C17A H17A 107.5
C19A C18A C17A 113.3(6)
C19A C18A H18A 108.9
C17A C18A H18A 108.9
C19A C18A H18B 108.9
C17A C18A H18B 108.9
H18A C18A H18B 107.7
C18A C19A H19A 109.5
C18A C19A H19B 109.5
H19A C19A H19B 109.5
C18A C19A H19C 109.5
H19A C19A H19C 109.5
H19B C19A H19C 109.5
O24A C20A O21A 120.7(4)
O24A C20A C14A 126.4(4)
O21A C20A C14A 112.9(4)
C20A O21A C22A 120.3(4)
O21A C22A O23A 111.5(4)
O21A C22A C29A 110.3(5)
O23A C22A C29A 107.2(5)
O21A C22A C25A 109.4(5)
O23A C22A C25A 106.0(4)
C29A C22A C25A 112.4(5)
C15A O23A C22A 115.1(4)
C30A C25A C22A 115.0(5)
C30A C25A C26A 117.5(7)
C22A C25A C26A 106.6(5)
C30A C25A H25A 105.6
C22A C25A H25A 105.6
C26A C25A H25A 105.6
C27A C26A C25A 113.9(8)
C27A C26A H26A 108.8
C25A C26A H26A 108.8
C27A C26A H26B 108.8
C25A C26A H26B 108.8
H26A C26A H26B 107.7
C26A C27A C28A 114.5(7)
C26A C27A H27A 108.6
C28A C27A H27A 108.6
C26A C27A H27B 108.6
C28A C27A H27B 108.6
H27A C27A H27B 107.6
C29A C28A C27A 108.2(6)
C29A C28A C33A 110.7(10)
C27A C28A C33A 116.2(8)
C29A C28A H28A 107.1
C27A C28A H28A 107.1
C33A C28A H28A 107.1
C28A C29A C22A 113.7(7)
C28A C29A H29A 108.8
C22A C29A H29A 108.8
C28A C29A H29B 108.8
C22A C29A H29B 108.8
H29A C29A H29B 107.7
C25A C30A C31A 112.7(8)
C25A C30A C32A 108.2(9)
C31A C30A C32A 101.4(8)
C25A C30A H30A 111.4
C31A C30A H30A 111.4
C32A C30A H30A 111.4
C30A C31A H31A 109.5
C30A C31A H31B 109.5
H31A C31A H31B 109.5
C30A C31A H31C 109.5
H31A C31A H31C 109.5
H31B C31A H31C 109.5
C30A C32A H32A 109.5
C30A C32A H32B 109.5
H32A C32A H32B 109.5
C30A C32A H32C 109.5
H32A C32A H32C 109.5
H32B C32A H32C 109.5
C28A C33A H33A 109.5
C28A C33A H33B 109.5
H33A C33A H33B 109.5
C28A C33A H33C 109.5
H33A C33A H33C 109.5
H33B C33A H33C 109.5
C2B C1B C6B 120.7(6)
C2B C1B H1B 119.7
C6B C1B H1B 119.7
C1B C2B C3B 121.5(5)
C1B C2B H2B 119.3
C3B C2B H2B 119.3
C2B C3B C4B 118.0(5)
C2B C3B H3B 121.0
C4B C3B H3B 121.0
C5B C4B C3B 122.3(5)
C5B C4B N7B 118.9(5)
C3B C4B N7B 118.8(4)
C4B C5B C6B 117.4(6)
C4B C5B H5B 121.3
C6B C5B H5B 121.3
C1B C6B C5B 120.1(6)
C1B C6B H6B 119.9
C5B C6B H6B 119.9
C11B N7B C8B 111.3(4)
C11B N7B C4B 122.7(4)
C8B N7B C4B 125.7(4)
O12B C8B N7B 120.8(5)
O12B C8B C9B 129.1(4)
N7B C8B C9B 110.2(4)
C8B C9B C10B 105.6(4)
C8B C9B C14B 109.1(4)
C10B C9B C14B 118.1(4)
C8B C9B H9B 107.9
C10B C9B H9B 107.9
C14B C9B H9B 107.9
C9B C10B C11B 105.0(4)
C9B C10B C17B 116.0(4)
C11B C10B C17B 112.5(4)
C9B C10B H10B 107.7
C11B C10B H10B 107.7
C17B C10B H10B 107.7
O13B C11B N7B 124.7(5)
O13B C11B C10B 127.4(5)
N7B C11B C10B 107.9(4)
C15B C14B C20B 119.5(4)
C15B C14B C9B 117.7(4)
C20B C14B C9B 122.3(4)
O23B C15B C14B 122.3(4)
O23B C15B C16B 114.1(4)
C14B C15B C16B 123.5(4)
C15B C16B C17B 110.8(3)
C15B C16B H16C 109.5
C17B C16B H16C 109.5
C15B C16B H16D 109.5
C17B C16B H16D 109.5
H16C C16B H16D 108.1
C18B C17B C16B 113.1(4)
C18B C17B C10B 115.0(4)
C16B C17B C10B 110.0(4)
C18B C17B H17B 106.0
C16B C17B H17B 106.0
C10B C17B H17B 106.0
C17B C18B C19B 112.9(5)
C17B C18B H18C 109.0
C19B C18B H18C 109.0
C17B C18B H18D 109.0
C19B C18B H18D 109.0
H18C C18B H18D 107.8
C18B C19B H19D 109.5
C18B C19B H19E 109.5
H19D C19B H19E 109.5
C18B C19B H19F 109.5
H19D C19B H19F 109.5
H19E C19B H19F 109.5
O24B C20B O21B 116.8(4)
O24B C20B C14B 126.0(4)
O21B C20B C14B 117.0(4)
C20B O21B C22B 117.0(4)
O21B C22B O23B 111.4(4)
O21B C22B C29B 109.8(4)
O23B C22B C29B 109.0(4)
O21B C22B C25B 107.8(4)
O23B C22B C25B 107.0(4)
C29B C22B C25B 111.8(4)
C15B O23B C22B 117.3(4)
C22B C25B C30B 114.9(4)
C22B C25B C26B 108.9(4)
C30B C25B C26B 111.7(4)
C22B C25B H25B 107.0
C30B C25B H25B 107.0
C26B C25B H25B 107.0
C27B C26B C25B 111.4(4)
C27B C26B H26C 109.3
C25B C26B H26C 109.3
C27B C26B H26D 109.3
C25B C26B H26D 109.3
H26C C26B H26D 108.0
C26B C27B C28B 110.5(4)
C26B C27B H27C 109.6
C28B C27B H27C 109.6
C26B C27B H27D 109.6
C28B C27B H27D 109.6
H27C C27B H27D 108.1
C29B C28B C33B 112.5(4)
C29B C28B C27B 107.7(4)
C33B C28B C27B 109.2(4)
C29B C28B H28B 109.1
C33B C28B H28B 109.1
C27B C28B H28B 109.1
C22B C29B C28B 115.4(4)
C22B C29B H29C 108.4
C28B C29B H29C 108.4
C22B C29B H29D 108.4
C28B C29B H29D 108.4
H29C C29B H29D 107.5
C32B C30B C25B 121.0(5)
C32B C30B C31B 105.6(6)
C25B C30B C31B 105.6(5)
C32B C30B H30B 108.0
C25B C30B H30B 108.0
C31B C30B H30B 108.0
C30B C31B H31D 109.5
C30B C31B H31E 109.5
H31D C31B H31E 109.5
C30B C31B H31F 109.5
H31D C31B H31F 109.5
H31E C31B H31F 109.5
C30B C32B H32D 109.5
C30B C32B H32E 109.5
H32D C32B H32E 109.5
C30B C32B H32F 109.5
H32D C32B H32F 109.5
H32E C32B H32F 109.5
C28B C33B H33D 109.5
C28B C33B H33E 109.5
H33D C33B H33E 109.5
C28B C33B H33F 109.5
H33D C33B H33F 109.5
H33E C33B H33F 109.5
C6C C1C C2C 120.1(7)
C6C C1C H1C 120.0
C2C C1C H1C 120.0
C1C C2C C3C 121.3(6)
C1C C2C H2C 119.3
C3C C2C H2C 119.3
C2C C3C C4C 117.6(5)
C2C C3C H3C 121.2
C4C C3C H3C 121.2
C5C C4C C3C 121.6(5)
C5C C4C N7C 120.3(5)
C3C C4C N7C 118.1(5)
C4C C5C C6C 118.6(6)
C4C C5C H5C 120.7
C6C C5C H5C 120.7
C1C C6C C5C 120.8(7)
C1C C6C H6C 119.6
C5C C6C H6C 119.6
C11C N7C C8C 111.7(4)
C11C N7C C4C 126.6(4)
C8C N7C C4C 121.5(4)
O12C C8C N7C 123.2(5)
O12C C8C C9C 129.1(5)
N7C C8C C9C 107.7(4)
C10C C9C C8C 104.4(4)
C10C C9C C17C 115.1(3)
C8C C9C C17C 111.4(4)
C10C C9C H9C 108.6
C8C C9C H9C 108.6
C17C C9C H9C 108.6
C9C C10C C11C 106.5(4)
C9C C10C C14C 117.5(4)
C11C C10C C14C 108.6(4)
C9C C10C H10C 107.9
C11C C10C H10C 107.9
C14C C10C H10C 107.9
O13C C11C N7C 121.6(5)
O13C C11C C10C 129.9(4)
N7C C11C C10C 108.5(4)
C15C C14C C20C 120.4(4)
C15C C14C C10C 116.7(4)
C20C C14C C10C 122.7(4)
O23C C15C C14C 122.1(4)
O23C C15C C16C 115.7(4)
C14C C15C C16C 121.9(4)
C15C C16C C17C 108.9(4)
C15C C16C H16E 109.9
C17C C16C H16E 109.9
C15C C16C H16F 109.9
C17C C16C H16F 109.9
H16E C16C H16F 108.3
C16C C17C C18C 111.5(4)
C16C C17C C9C 111.0(4)
C18C C17C C9C 114.3(4)
C16C C17C H17C 106.5
C18C C17C H17C 106.5
C9C C17C H17C 106.5
C19C C18C C17C 115.4(5)
C19C C18C H18E 108.4
C17C C18C H18E 108.4
C19C C18C H18F 108.4
C17C C18C H18F 108.4
H18E C18C H18F 107.5
C18C C19C H19G 109.5
C18C C19C H19H 109.5
H19G C19C H19H 109.5
C18C C19C H19I 109.5
H19G C19C H19I 109.5
H19H C19C H19I 109.5
O24C C20C O21C 116.7(4)
O24C C20C C14C 127.2(4)
O21C C20C C14C 115.9(3)
C20C O21C C22C 116.5(3)
O23C C22C O21C 109.6(3)
O23C C22C C29C 109.8(4)
O21C C22C C29C 111.3(3)
O23C C22C C25C 107.1(3)
O21C C22C C25C 106.3(3)
C29C C22C C25C 112.5(3)
C15C O23C C22C 116.0(3)
C26C C25C C22C 111.1(3)
C26C C25C C30C 114.5(4)
C22C C25C C30C 114.0(3)
C26C C25C H25C 105.4
C22C C25C H25C 105.4
C30C C25C H25C 105.4
C25C C26C C27C 113.0(4)
C25C C26C H26E 109.0
C27C C26C H26E 109.0
C25C C26C H26F 109.0
C27C C26C H26F 109.0
H26E C26C H26F 107.8
C26C C27C C28C 112.0(3)
C26C C27C H27E 109.2
C28C C27C H27E 109.2
C26C C27C H27F 109.2
C28C C27C H27F 109.2
H27E C27C H27F 107.9
C33C C28C C27C 110.8(3)
C33C C28C C29C 110.3(3)
C27C C28C C29C 110.2(3)
C33C C28C H28C 108.5
C27C C28C H28C 108.5
C29C C28C H28C 108.5
C22C C29C C28C 111.4(3)
C22C C29C H29E 109.3
C28C C29C H29E 109.3
C22C C29C H29F 109.3
C28C C29C H29F 109.3
H29E C29C H29F 108.0
C31C C30C C32C 111.7(4)
C31C C30C C25C 113.5(4)
C32C C30C C25C 108.9(4)
C31C C30C H30C 107.5
C32C C30C H30C 107.5
C25C C30C H30C 107.5
C30C C31C H31G 109.5
C30C C31C H31H 109.5
H31G C31C H31H 109.5
C30C C31C H31I 109.5
H31G C31C H31I 109.5
H31H C31C H31I 109.5
C30C C32C H32G 109.5
C30C C32C H32H 109.5
H32G C32C H32H 109.5
C30C C32C H32I 109.5
H32G C32C H32I 109.5
H32H C32C H32I 109.5
C28C C33C H33G 109.5
C28C C33C H33H 109.5
H33G C33C H33H 109.5
C28C C33C H33I 109.5
H33G C33C H33I 109.5
H33H C33C H33I 109.5
C6D C1D C2D 120.5(6)
C6D C1D H1D 119.7
C2D C1D H1D 119.7
C3D C2D C1D 118.6(6)
C3D C2D H2D 120.7
C1D C2D H2D 120.7
C2D C3D C4D 120.6(6)
C2D C3D H3D 119.7
C4D C3D H3D 119.7
C3D C4D C5D 120.8(6)
C3D C4D N7D 119.5(5)
C5D C4D N7D 119.6(5)
C6D C5D C4D 118.6(6)
C6D C5D H5D 120.7
C4D C5D H5D 120.7
C5D C6D C1D 120.9(7)
C5D C6D H6D 119.6
C1D C6D H6D 119.6
C11D N7D C8D 113.3(4)
C11D N7D C4D 124.8(4)
C8D N7D C4D 121.6(4)
O12D C8D N7D 127.3(5)
O12D C8D C9D 125.9(4)
N7D C8D C9D 106.8(4)
C14D C9D C8D 110.7(4)
C14D C9D C10D 113.4(4)
C8D C9D C10D 104.0(4)
C14D C9D H9D 109.5
C8D C9D H9D 109.5
C10D C9D H9D 109.5
C11D C10D C17D 115.8(5)
C11D C10D C9D 104.2(4)
C17D C10D C9D 112.2(4)
C11D C10D H10D 108.1
C17D C10D H10D 108.1
C9D C10D H10D 108.1
O13D C11D N7D 121.5(5)
O13D C11D C10D 127.3(5)
N7D C11D C10D 111.2(4)
C15D C14D C20D 120.1(4)
C15D C14D C9D 123.3(4)
C20D C14D C9D 116.4(4)
C14D C15D O23D 123.3(4)
C14D C15D C16D 121.8(4)
O23D C15D C16D 114.8(4)
C15D C16D C17D 107.4(5)
C15D C16D H16G 110.2
C17D C16D H16G 110.2
C15D C16D H16H 110.2
C17D C16D H16H 110.2
H16G C16D H16H 108.5
C10D C17D C16D 111.8(5)
C10D C17D C18D 110.3(4)
C16D C17D C18D 112.7(5)
C10D C17D H17D 107.3
C16D C17D H17D 107.3
C18D C17D H17D 107.3
C19D C18D C17D 113.8(6)
C19D C18D H18G 108.8
C17D C18D H18G 108.8
C19D C18D H18H 108.8
C17D C18D H18H 108.8
H18G C18D H18H 107.7
C18D C19D H19J 109.5
C18D C19D H19K 109.5
H19J C19D H19K 109.5
C18D C19D H19L 109.5
H19J C19D H19L 109.5
H19K C19D H19L 109.5
O24D C20D O21D 121.0(4)
O24D C20D C14D 126.0(4)
O21D C20D C14D 112.9(4)
C20D O21D C22D 121.4(4)
O21D C22D O23D 110.4(4)
O21D C22D C29D 109.3(5)
O23D C22D C29D 107.5(5)
O21D C22D C25D 110.6(5)
O23D C22D C25D 106.0(5)
C29D C22D C25D 113.0(5)
C15D O23D C22D 116.5(4)
C30D C25D C22D 115.3(5)
C30D C25D C26D 118.8(7)
C22D C25D C26D 104.7(6)
C30D C25D H25D 105.6
C22D C25D H25D 105.6
C26D C25D H25D 105.6
C27D C26D C25D 114.4(8)
C27D C26D H26G 108.7
C25D C26D H26G 108.7
C27D C26D H26H 108.7
C25D C26D H26H 108.7
H26G C26D H26H 107.6
C26D C27D C28D 114.5(7)
C26D C27D H27G 108.6
C28D C27D H27G 108.6
C26D C27D H27H 108.6
C28D C27D H27H 108.6
H27G C27D H27H 107.6
C29D C28D C27D 108.3(7)
C29D C28D C33D 113.0(10)
C27D C28D C33D 117.2(8)
C29D C28D H28D 105.8
C27D C28D H28D 105.8
C33D C28D H28D 105.8
C28D C29D C22D 115.7(7)
C28D C29D H29G 108.4
C22D C29D H29G 108.4
C28D C29D H29H 108.4
C22D C29D H29H 108.4
H29G C29D H29H 107.4
C25D C30D C31D 112.4(8)
C25D C30D C32D 107.4(8)
C31D C30D C32D 97.9(8)
C25D C30D H30D 112.7
C31D C30D H30D 112.7
C32D C30D H30D 112.7
C30D C31D H31J 109.5
C30D C31D H31K 109.5
H31J C31D H31K 109.5
C30D C31D H31L 109.5
H31J C31D H31L 109.5
H31K C31D H31L 109.5
C30D C32D H32J 109.5
C30D C32D H32K 109.5
H32J C32D H32K 109.5
C30D C32D H32L 109.5
H32J C32D H32L 109.5
H32K C32D H32L 109.5
C28D C33D H33J 109.5
C28D C33D H33K 109.5
H33J C33D H33K 109.5
C28D C33D H33L 109.5
H33J C33D H33L 109.5
H33K C33D H33L 109.5

loop_
_geom_bond_atom_site_label_1
_geom_bond_atom_site_label_2
_geom_bond_distance
C1A C6A 1.347(11)
C1A C2A 1.391(11)
C1A H1A 0.9300
C2A C3A 1.343(10)
C2A H2A 0.9300
C3A C4A 1.426(9)
C3A H3A 0.9300
C4A C5A 1.347(8)
C4A N7A 1.436(7)
C5A C6A 1.387(9)
C5A H5A 0.9300
C6A H6A 0.9300
N7A C11A 1.379(7)
N7A C8A 1.390(6)
C8A O12A 1.157(6)
C8A C9A 1.551(7)
C9A C14A 1.507(6)
C9A C10A 1.594(7)
C9A H9A 0.9800
C10A C11A 1.512(7)
C10A C17A 1.520(8)
C10A H10A 0.9800
C11A O13A 1.213(6)
C14A C15A 1.291(7)
C14A C20A 1.487(6)
C15A O23A 1.356(5)
C15A C16A 1.476(7)
C16A C17A 1.553(9)
C16A H16A 0.9700
C16A H16B 0.9700
C17A C18A 1.528(8)
C17A H17A 0.9800
C18A C19A 1.499(12)
C18A H18A 0.9700
C18A H18B 0.9700
C19A H19A 0.9600
C19A H19B 0.9600
C19A H19C 0.9600
C20A O24A 1.166(6)
C20A O21A 1.377(5)
O21A C22A 1.400(6)
C22A O23A 1.439(6)
C22A C29A 1.523(9)
C22A C25A 1.530(7)
C25A C30A 1.452(12)
C25A C26A 1.536(9)
C25A H25A 0.9800
C26A C27A 1.431(16)
C26A H26A 0.9700
C26A H26B 0.9700
C27A C28A 1.540(13)
C27A H27A 0.9700
C27A H27B 0.9700
C28A C29A 1.483(10)
C28A C33A 1.565(12)
C28A H28A 0.9800
C29A H29A 0.9700
C29A H29B 0.9700
C30A C31A 1.533(11)
C30A C32A 1.593(13)
C30A H30A 0.9800
C31A H31A 0.9600
C31A H31B 0.9600
C31A H31C 0.9600
C32A H32A 0.9600
C32A H32B 0.9600
C32A H32C 0.9600
C33A H33A 0.9600
C33A H33B 0.9600
C33A H33C 0.9600
C1B C2B 1.311(10)
C1B C6B 1.355(11)
C1B H1B 0.9300
C2B C3B 1.375(8)
C2B H2B 0.9300
C3B C4B 1.405(7)
C3B H3B 0.9300
C4B C5B 1.304(8)
C4B N7B 1.426(6)
C5B C6B 1.440(10)
C5B H5B 0.9300
C6B H6B 0.9300
N7B C11B 1.381(7)
N7B C8B 1.391(7)
C8B O12B 1.229(6)
C8B C9B 1.484(8)
C9B C10B 1.489(7)
C9B C14B 1.526(6)
C9B H9B 0.9800
C10B C11B 1.547(7)
C10B C17B 1.571(6)
C10B H10B 0.9800
C11B O13B 1.199(6)
C14B C15B 1.387(6)
C14B C20B 1.406(7)
C15B O23B 1.343(5)
C15B C16B 1.481(6)
C16B C17B 1.542(6)
C16B H16C 0.9700
C16B H16D 0.9700
C17B C18B 1.508(7)
C17B H17B 0.9800
C18B C19B 1.539(9)
C18B H18C 0.9700
C18B H18D 0.9700
C19B H19D 0.9600
C19B H19E 0.9600
C19B H19F 0.9600
C20B O24B 1.223(5)
C20B O21B 1.363(5)
O21B C22B 1.452(6)
C22B O23B 1.454(6)
C22B C29B 1.496(7)
C22B C25B 1.526(6)
C25B C30B 1.537(8)
C25B C26B 1.552(6)
C25B H25B 0.9800
C26B C27B 1.539(8)
C26B H26C 0.9700
C26B H26D 0.9700
C27B C28B 1.566(6)
C27B H27C 0.9700
C27B H27D 0.9700
C28B C29B 1.503(6)
C28B C33B 1.527(6)
C28B H28B 0.9800
C29B H29C 0.9700
C29B H29D 0.9700
C30B C32B 1.367(9)
C30B C31B 1.585(9)
C30B H30B 0.9800
C31B H31D 0.9600
C31B H31E 0.9600
C31B H31F 0.9600
C32B H32D 0.9600
C32B H32E 0.9600
C32B H32F 0.9600
C33B H33D 0.9600
C33B H33E 0.9600
C33B H33F 0.9600
C1C C6C 1.329(12)
C1C C2C 1.354(12)
C1C H1C 0.9300
C2C C3C 1.398(9)
C2C H2C 0.9300
C3C C4C 1.399(7)
C3C H3C 0.9300
C4C C5C 1.326(9)
C4C N7C 1.417(6)
C5C C6C 1.437(10)
C5C H5C 0.9300
C6C H6C 0.9300
N7C C11C 1.389(6)
N7C C8C 1.392(7)
C8C O12C 1.187(7)
C8C C9C 1.538(7)
C9C C10C 1.480(7)
C9C C17C 1.550(7)
C9C H9C 0.9800
C10C C11C 1.501(7)
C10C C14C 1.532(5)
C10C H10C 0.9800
C11C O13C 1.220(6)
C14C C15C 1.364(6)
C14C C20C 1.414(6)
C15C O23C 1.353(5)
C15C C16C 1.504(6)
C16C C17C 1.517(6)
C16C H16E 0.9700
C16C H16F 0.9700
C17C C18C 1.532(7)
C17C H17C 0.9800
C18C C19C 1.456(10)
C18C H18E 0.9700
C18C H18F 0.9700
C19C H19G 0.9600
C19C H19H 0.9600
C19C H19I 0.9600
C20C O24C 1.229(5)
C20C O21C 1.383(5)
O21C C22C 1.459(5)
C22C O23C 1.450(6)
C22C C29C 1.490(6)
C22C C25C 1.542(5)
C25C C26C 1.483(6)
C25C C30C 1.586(6)
C25C H25C 0.9800
C26C C27C 1.513(6)
C26C H26E 0.9700
C26C H26F 0.9700
C27C C28C 1.527(4)
C27C H27E 0.9700
C27C H27F 0.9700
C28C C33C 1.513(6)
C28C C29C 1.539(5)
C28C H28C 0.9800
C29C H29E 0.9700
C29C H29F 0.9700
C30C C31C 1.505(7)
C30C C32C 1.535(6)
C30C H30C 0.9800
C31C H31G 0.9600
C31C H31H 0.9600
C31C H31I 0.9600
C32C H32G 0.9600
C32C H32H 0.9600
C32C H32I 0.9600
C33C H33G 0.9600
C33C H33H 0.9600
C33C H33I 0.9600
C1D C6D 1.369(10)
C1D C2D 1.427(11)
C1D H1D 0.9300
C2D C3D 1.351(9)
C2D H2D 0.9300
C3D C4D 1.371(8)
C3D H3D 0.9300
C4D C5D 1.420(8)
C4D N7D 1.444(7)
C5D C6D 1.348(9)
C5D H5D 0.9300
C6D H6D 0.9300
N7D C11D 1.369(7)
N7D C8D 1.420(6)
C8D O12D 1.160(6)
C8D C9D 1.527(7)
C9D C14D 1.512(6)
C9D C10D 1.601(7)
C9D H9D 0.9800
C10D C11D 1.459(8)
C10D C17D 1.514(8)
C10D H10D 0.9800
C11D O13D 1.234(6)
C14D C15D 1.294(7)
C14D C20D 1.503(6)
C15D O23D 1.359(5)
C15D C16D 1.469(7)
C16D C17D 1.548(9)
C16D H16G 0.9700
C16D H16H 0.9700
C17D C18D 1.574(8)
C17D H17D 0.9800
C18D C19D 1.470(12)
C18D H18G 0.9700
C18D H18H 0.9700
C19D H19J 0.9600
C19D H19K 0.9600
C19D H19L 0.9600
C20D O24D 1.169(6)
C20D O21D 1.357(6)
O21D C22D 1.391(6)
C22D O23D 1.459(6)
C22D C29D 1.509(9)
C22D C25D 1.511(7)
C25D C30D 1.456(12)
C25D C26D 1.586(10)
C25D H25D 0.9800
C26D C27D 1.428(16)
C26D H26G 0.9700
C26D H26H 0.9700
C27D C28D 1.496(15)
C27D H27G 0.9700
C27D H27H 0.9700
C28D C29D 1.489(11)
C28D C33D 1.539(12)
C28D H28D 0.9800
C29D H29G 0.9700
C29D H29H 0.9700
C30D C31D 1.472(11)
C30D C32D 1.610(12)
C30D H30D 0.9800
C31D H31J 0.9600
C31D H31K 0.9600
C31D H31L 0.9600
C32D H32J 0.9600
C32D H32K 0.9600
C32D H32L 0.9600
C33D H33J 0.9600
C33D H33K 0.9600
C33D H33L 0.9600

loop_
_geom_torsion_atom_site_label_1
_geom_torsion_atom_site_label_2
_geom_torsion_atom_site_label_3
_geom_torsion_atom_site_label_4
_geom_torsion
C6A C1A C2A C3A -3.8(16)
C1A C2A C3A C4A 3.2(16)
C2A C3A C4A C5A -1.9(12)
C2A C3A C4A N7A 177.7(8)
C3A C4A C5A C6A 0.9(9)
N7A C4A C5A C6A -178.6(5)
C2A C1A C6A C5A 2.8(12)
C4A C5A C6A C1A -1.4(9)
C5A C4A N7A C11A 64.4(7)
C3A C4A N7A C11A -115.2(7)
C5A C4A N7A C8A -121.9(6)
C3A C4A N7A C8A 58.6(7)
C11A N7A C8A O12A 175.9(5)
C4A N7A C8A O12A 1.7(8)
C11A N7A C8A C9A -3.8(5)
C4A N7A C8A C9A -178.0(4)
O12A C8A C9A C14A 57.8(7)
N7A C8A C9A C14A -122.5(4)
O12A C8A C9A C10A 179.2(5)
N7A C8A C9A C10A -1.1(5)
C14A C9A C10A C11A 125.0(4)
C8A C9A C10A C11A 4.9(5)
C14A C9A C10A C17A -0.3(6)
C8A C9A C10A C17A -120.4(5)
C8A N7A C11A O13A -170.5(5)
C4A N7A C11A O13A 3.8(8)
C8A N7A C11A C10A 7.4(6)
C4A N7A C11A C10A -178.4(4)
C17A C10A C11A O13A -64.7(7)
C9A C10A C11A O13A 170.5(6)
C17A C10A C11A N7A 117.5(5)
C9A C10A C11A N7A -7.3(5)
C8A C9A C14A C15A 93.3(6)
C10A C9A C14A C15A -23.4(7)
C8A C9A C14A C20A -83.1(5)
C10A C9A C14A C20A 160.1(5)
C20A C14A C15A O23A 1.2(9)
C9A C14A C15A O23A -175.2(5)
C20A C14A C15A C16A 177.2(6)
C9A C14A C15A C16A 0.8(9)
C14A C15A C16A C17A 42.3(9)
O23A C15A C16A C17A -141.2(5)
C11A C10A C17A C18A 48.1(7)
C9A C10A C17A C18A 166.7(5)
C11A C10A C17A C16A -77.7(5)
C9A C10A C17A C16A 40.9(6)
C15A C16A C17A C10A -61.5(7)
C15A C16A C17A C18A 173.7(6)
C10A C17A C18A C19A 160.7(9)
C16A C17A C18A C19A -74.9(10)
C15A C14A C20A O24A 176.7(6)
C9A C14A C20A O24A -6.6(9)
C15A C14A C20A O21A -5.3(8)
C9A C14A C20A O21A 171.4(5)
O24A C20A O21A C22A -152.6(6)
C14A C20A O21A C22A 29.3(7)
C20A O21A C22A O23A -46.5(7)
C20A O21A C22A C29A 72.5(6)
C20A O21A C22A C25A -163.4(5)
C14A C15A O23A C22A -18.9(8)
C16A C15A O23A C22A 164.8(5)
O21A C22A O23A C15A 39.2(6)
C29A C22A O23A C15A -81.6(5)
C25A C22A O23A C15A 158.2(5)
O21A C22A C25A C30A 63.2(7)
O23A C22A C25A C30A -57.1(7)
C29A C22A C25A C30A -173.9(6)
O21A C22A C25A C26A -68.9(7)
O23A C22A C25A C26A 170.8(6)
C29A C22A C25A C26A 53.9(8)
C30A C25A C26A C27A 174.0(6)
C22A C25A C26A C27A -55.3(8)
C25A C26A C27A C28A 56.9(11)
C26A C27A C28A C29A -52.8(13)
C26A C27A C28A C33A -177.9(9)
C27A C28A C29A C22A 51.8(10)
C33A C28A C29A C22A -179.8(6)
O21A C22A C29A C28A 65.6(6)
O23A C22A C29A C28A -172.9(5)
C25A C22A C29A C28A -56.8(7)
C22A C25A C30A C31A 156.2(8)
C26A C25A C30A C31A -77.1(10)
C22A C25A C30A C32A -92.5(7)
C26A C25A C30A C32A 34.2(8)
C6B C1B C2B C3B -2.0(12)
C1B C2B C3B C4B -0.6(8)
C2B C3B C4B C5B 2.4(7)
C2B C3B C4B N7B -179.9(4)
C3B C4B C5B C6B -1.5(10)
N7B C4B C5B C6B -179.2(6)
C2B C1B C6B C5B 2.9(13)
C4B C5B C6B C1B -1.1(12)
C5B C4B N7B C11B -118.8(6)
C3B C4B N7B C11B 63.4(6)
C5B C4B N7B C8B 54.9(7)
C3B C4B N7B C8B -123.0(5)
C11B N7B C8B O12B 177.4(5)
C4B N7B C8B O12B 3.1(7)
C11B N7B C8B C9B -3.5(5)
C4B N7B C8B C9B -177.8(4)
O12B C8B C9B C10B -178.4(5)
N7B C8B C9B C10B 2.6(5)
O12B C8B C9B C14B 53.7(7)
N7B C8B C9B C14B -125.3(4)
C8B C9B C10B C11B -0.9(5)
C14B C9B C10B C11B 121.4(4)
C8B C9B C10B C17B -125.8(4)
C14B C9B C10B C17B -3.4(6)
C8B N7B C11B O13B -175.2(5)
C4B N7B C11B O13B -0.7(8)
C8B N7B C11B C10B 2.8(5)
C4B N7B C11B C10B 177.3(4)
C9B C10B C11B O13B 176.9(5)
C17B C10B C11B O13B -56.1(7)
C9B C10B C11B N7B -1.1(5)
C17B C10B C11B N7B 126.0(4)
C8B C9B C14B C15B 98.8(5)
C10B C9B C14B C15B -21.7(6)
C8B C9B C14B C20B -72.8(6)
C10B C9B C14B C20B 166.6(4)
C20B C14B C15B O23B -6.4(8)
C9B C14B C15B O23B -178.3(5)
C20B C14B C15B C16B 178.5(5)
C9B C14B C15B C16B 6.6(7)
O23B C15B C16B C17B -143.3(4)
C14B C15B C16B C17B 32.2(7)
C15B C16B C17B C18B 176.0(4)
C15B C16B C17B C10B -54.0(5)
C9B C10B C17B C18B 169.8(4)
C11B C10B C17B C18B 48.9(6)
C9B C10B C17B C16B 40.7(5)
C11B C10B C17B C16B -80.2(5)
C16B C17B C18B C19B -77.2(7)
C10B C17B C18B C19B 155.3(5)
C15B C14B C20B O24B 178.5(5)
C9B C14B C20B O24B -9.9(8)
C15B C14B C20B O21B -5.8(7)
C9B C14B C20B O21B 165.7(4)
O24B C20B O21B C22B -150.8(4)
C14B C20B O21B C22B 33.2(6)
C20B O21B C22B O23B -47.0(5)
C20B O21B C22B C29B 73.8(5)
C20B O21B C22B C25B -164.2(4)
C14B C15B O23B C22B -9.2(7)
C16B C15B O23B C22B 166.3(4)
O21B C22B O23B C15B 34.3(6)
C29B C22B O23B C15B -87.0(5)
C25B C22B O23B C15B 151.9(5)
O21B C22B C25B C30B 59.2(5)
O23B C22B C25B C30B -60.8(6)
C29B C22B C25B C30B 180.0(4)
O21B C22B C25B C26B -67.0(5)
O23B C22B C25B C26B 173.0(4)
C29B C22B C25B C26B 53.8(6)
C22B C25B C26B C27B -56.4(6)
C30B C25B C26B C27B 175.6(4)
C25B C26B C27B C28B 58.6(5)
C26B C27B C28B C29B -55.8(5)
C26B C27B C28B C33B -178.2(4)
O21B C22B C29B C28B 62.9(5)
O23B C22B C29B C28B -174.8(4)
C25B C22B C29B C28B -56.7(5)
C33B C28B C29B C22B 176.3(4)
C27B C28B C29B C22B 55.9(5)
C22B C25B C30B C32B -97.7(7)
C26B C25B C30B C32B 27.1(8)
C22B C25B C30B C31B 142.7(5)
C26B C25B C30B C31B -92.5(5)
C6C C1C C2C C3C -0.2(13)
C1C C2C C3C C4C 0.5(9)
C2C C3C C4C C5C -1.0(8)
C2C C3C C4C N7C 178.6(5)
C3C C4C C5C C6C 1.1(10)
N7C C4C C5C C6C -178.4(6)
C2C C1C C6C C5C 0.4(14)
C4C C5C C6C C1C -0.9(13)
C5C C4C N7C C11C 57.7(7)
C3C C4C N7C C11C -121.9(5)
C5C C4C N7C C8C -117.3(6)
C3C C4C N7C C8C 63.2(6)
C11C N7C C8C O12C -171.3(5)
C4C N7C C8C O12C 4.3(8)
C11C N7C C8C C9C 8.7(5)
C4C N7C C8C C9C -175.7(4)
O12C C8C C9C C10C 169.2(6)
N7C C8C C9C C10C -10.9(5)
O12C C8C C9C C17C -65.9(7)
N7C C8C C9C C17C 114.0(5)
C8C C9C C10C C11C 8.9(4)
C17C C9C C10C C11C -113.6(4)
C8C C9C C10C C14C 130.9(4)
C17C C9C C10C C14C 8.4(6)
C8C N7C C11C O13C 177.1(5)
C4C N7C C11C O13C 1.8(7)
C8C N7C C11C C10C -3.0(5)
C4C N7C C11C C10C -178.3(4)
C9C C10C C11C O13C 175.7(5)
C14C C10C C11C O13C 48.2(6)
C9C C10C C11C N7C -4.2(5)
C14C C10C C11C N7C -131.7(4)
C9C C10C C14C C15C -31.5(6)
C11C C10C C14C C15C 89.5(5)
C9C C10C C14C C20C 154.1(5)
C11C C10C C14C C20C -85.0(5)
C20C C14C C15C O23C -5.4(8)
C10C C14C C15C O23C -180.0(5)
C20C C14C C15C C16C -178.4(5)
C10C C14C C15C C16C 7.0(7)
O23C C15C C16C C17C -135.8(5)
C14C C15C C16C C17C 37.6(7)
C15C C16C C17C C18C 173.6(5)
C15C C16C C17C C9C -57.8(5)
C10C C9C C17C C16C 35.9(6)
C8C C9C C17C C16C -82.8(5)
C10C C9C C17C C18C 163.0(5)
C8C C9C C17C C18C 44.4(6)
C16C C17C C18C C19C -67.7(8)
C9C C17C C18C C19C 165.5(6)
C15C C14C C20C O24C -176.6(5)
C10C C14C C20C O24C -2.3(8)
C15C C14C C20C O21C -1.7(7)
C10C C14C C20C O21C 172.6(4)
O24C C20C O21C C22C -153.8(4)
C14C C20C O21C C22C 30.8(5)
C20C O21C C22C O23C -50.9(5)
C20C O21C C22C C29C 70.7(4)
C20C O21C C22C C25C -166.4(3)
C14C C15C O23C C22C -17.0(7)
C16C C15C O23C C22C 156.4(4)
O21C C22C O23C C15C 43.1(5)
C29C C22C O23C C15C -79.5(5)
C25C C22C O23C C15C 158.0(4)
O23C C22C C25C C26C 174.4(4)
O21C C22C C25C C26C -68.4(4)
C29C C22C C25C C26C 53.7(5)
O23C C22C C25C C30C -54.4(5)
O21C C22C C25C C30C 62.8(4)
C29C C22C C25C C30C -175.1(4)
C22C C25C C26C C27C -52.7(5)
C30C C25C C26C C27C 176.3(3)
C25C C26C C27C C28C 54.3(5)
C26C C27C C28C C33C -176.2(4)
C26C C27C C28C C29C -53.8(5)
O23C C22C C29C C28C -174.1(3)
O21C C22C C29C C28C 64.3(4)
C25C C22C C29C C28C -54.9(4)
C33C C28C C29C C22C 177.4(3)
C27C C28C C29C C22C 54.7(5)
C26C C25C C30C C31C 37.6(5)
C22C C25C C30C C31C -91.9(5)
C26C C25C C30C C32C -87.5(5)
C22C C25C C30C C32C 143.0(4)
C6D C1D C2D C3D 0.7(9)
C1D C2D C3D C4D -0.8(8)
C2D C3D C4D C5D 1.1(8)
C2D C3D C4D N7D -178.7(5)
C3D C4D C5D C6D -1.4(9)
N7D C4D C5D C6D 178.5(5)
C4D C5D C6D C1D 1.3(11)
C2D C1D C6D C5D -1.0(11)
C3D C4D N7D C11D 60.9(7)
C5D C4D N7D C11D -119.0(6)
C3D C4D N7D C8D -126.1(5)
C5D C4D N7D C8D 54.0(6)
C11D N7D C8D O12D 176.4(5)
C4D N7D C8D O12D 2.6(8)
C11D N7D C8D C9D -5.5(5)
C4D N7D C8D C9D -179.3(4)
O12D C8D C9D C14D 57.1(7)
N7D C8D C9D C14D -121.1(4)
O12D C8D C9D C10D 179.2(5)
N7D C8D C9D C10D 1.1(5)
C14D C9D C10D C11D 123.5(4)
C8D C9D C10D C11D 3.2(5)
C14D C9D C10D C17D -2.5(6)
C8D C9D C10D C17D -122.8(5)
C8D N7D C11D O13D -171.2(5)
C4D N7D C11D O13D 2.4(8)
C8D N7D C11D C10D 8.0(6)
C4D N7D C11D C10D -178.5(4)
C17D C10D C11D O13D -63.8(7)
C9D C10D C11D O13D 172.5(6)
C17D C10D C11D N7D 117.1(5)
C9D C10D C11D N7D -6.7(5)
C8D C9D C14D C15D 93.1(6)
C10D C9D C14D C15D -23.4(7)
C8D C9D C14D C20D -81.6(6)
C10D C9D C14D C20D 162.0(5)
C20D C14D C15D O23D -0.6(9)
C9D C14D C15D O23D -175.1(5)
C20D C14D C15D C16D 178.1(6)
C9D C14D C15D C16D 3.6(9)
C14D C15D C16D C17D 38.9(9)
O23D C15D C16D C17D -142.3(5)
C11D C10D C17D C16D -76.1(5)
C9D C10D C17D C16D 43.3(6)
C11D C10D C17D C18D 50.0(7)
C9D C10D C17D C18D 169.5(5)
C15D C16D C17D C10D -62.0(7)
C15D C16D C17D C18D 173.2(6)
C10D C17D C18D C19D 159.6(8)
C16D C17D C18D C19D -74.7(10)
C15D C14D C20D O24D 178.3(6)
C9D C14D C20D O24D -6.8(9)
C15D C14D C20D O21D -3.9(8)
C9D C14D C20D O21D 171.0(5)
O24D C20D O21D C22D -152.8(5)
C14D C20D O21D C22D 29.3(7)
C20D O21D C22D O23D -46.4(7)
C20D O21D C22D C29D 71.5(6)
C20D O21D C22D C25D -163.5(5)
C14D C15D O23D C22D -17.7(8)
C16D C15D O23D C22D 163.5(5)
O21D C22D O23D C15D 38.8(7)
C29D C22D O23D C15D -80.3(5)
C25D C22D O23D C15D 158.6(5)
O21D C22D C25D C30D 62.2(7)
O23D C22D C25D C30D -57.5(7)
C29D C22D C25D C30D -175.0(7)
O21D C22D C25D C26D -70.4(7)
O23D C22D C25D C26D 169.9(5)
C29D C22D C25D C26D 52.5(7)
C30D C25D C26D C27D 173.9(7)
C22D C25D C26D C27D -55.6(8)
C25D C26D C27D C28D 57.9(12)
C26D C27D C28D C29D -51.8(14)
C26D C27D C28D C33D 178.9(10)
C27D C28D C29D C22D 50.3(11)
C33D C28D C29D C22D -178.1(6)
O21D C22D C29D C28D 68.1(6)
O23D C22D C29D C28D -172.2(5)
C25D C22D C29D C28D -55.6(7)
C22D C25D C30D C31D 159.5(8)
C26D C25D C30D C31D -75.0(10)
C22D C25D C30D C32D -94.0(8)
C26D C25D C30D C32D 31.6(8)

loop_
_cod_related_entry_id
_cod_related_entry_database
_cod_related_entry_code
1 ChemSpider 24733589
